data_7037249
loop_
_publ_author_name
'Yu, Na'
'Kegler, Philip'
'Klepov, Vladislav V.'
'Dellen, Jakob'
'Schlenz, Hartmut'
'Langer, Eike M.'
'Bosbach, Dirk'
'Alekseev, Evgeny V.'

_publ_section_title
;
 Influence of extreme conditions on the formation and structures of
 caesium uranium(vi) arsenates.
;
_journal_issue 47
_journal_name_full 'Dalton transactions (Cambridge, England : 2003)'
_journal_page_first 20735
_journal_page_last 20744
_journal_paper_doi 10.1039/c5dt03842a
_journal_volume 44
_journal_year 2015
_chemical_formula_sum 'As2 Cs2 O9 U'
_chemical_formula_weight 797.69
_chemical_name_systematic
; 
 ? 
;
_space_group_IT_number 59
_symmetry_cell_setting orthorhombic
_symmetry_space_group_name_Hall 'P 2 2ab -1ab'
_symmetry_space_group_name_H-M 'P m m n :1'
_atom_sites_solution_hydrogens none
_atom_sites_solution_primary direct
_atom_sites_solution_secondary difmap
_audit_creation_method SHELXL-97
_audit_update_record
;
2015-10-01 deposited with the CCDC.
2015-11-01 downloaded from the CCDC.
;
_cell_angle_alpha 90.00
_cell_angle_beta 90.00
_cell_angle_gamma 90.00
_cell_formula_units_Z 4
_cell_length_a 13.0174(3)
_cell_length_b 13.2673(2)
_cell_length_c 6.1849(2)
_cell_measurement_temperature 293(2)
_cell_volume 1068.17(5)
_computing_structure_refinement 'SHELXL-97 (Sheldrick, 1997)'
_computing_structure_solution 'SHELXS-97 (Sheldrick, 1990)'
_diffrn_ambient_temperature 293(2)
_diffrn_measured_fraction_theta_full 0.999
_diffrn_measured_fraction_theta_max 0.999
_diffrn_radiation_monochromator graphite
_diffrn_radiation_source 'fine-focus sealed tube'
_diffrn_radiation_type MoK\a
_diffrn_radiation_wavelength 0.71073
_diffrn_reflns_av_R_equivalents 0.0298
_diffrn_reflns_av_sigmaI/netI 0.0282
_diffrn_reflns_limit_h_max 20
_diffrn_reflns_limit_h_min -9
_diffrn_reflns_limit_k_max 19
_diffrn_reflns_limit_k_min -20
_diffrn_reflns_limit_l_max 9
_diffrn_reflns_limit_l_min -5
_diffrn_reflns_number 5285
_diffrn_reflns_theta_full 33.14
_diffrn_reflns_theta_max 33.14
_diffrn_reflns_theta_min 3.07
_exptl_absorpt_coefficient_mu 28.083
_exptl_crystal_colour green
_exptl_crystal_density_diffrn 4.960
_exptl_crystal_density_method 'not measured'
_exptl_crystal_description block
_exptl_crystal_F_000 1360
_refine_diff_density_max 2.103
_refine_diff_density_min -1.477
_refine_diff_density_rms 0.281
_refine_ls_abs_structure_details 'Flack H D (1983), Acta Cryst. A39, 876-881'
_refine_ls_extinction_coef 0.00040(13)
_refine_ls_extinction_expression Fc^*^=kFc[1+0.001xFc^2^\l^3^/sin(2\q)]^-1/4^
_refine_ls_extinction_method SHELXL
_refine_ls_goodness_of_fit_ref 0.804
_refine_ls_hydrogen_treatment none
_refine_ls_matrix_type full
_refine_ls_number_parameters 79
_refine_ls_number_reflns 2191
_refine_ls_number_restraints 0
_refine_ls_restrained_S_all 0.804
_refine_ls_R_factor_all 0.0367
_refine_ls_R_factor_gt 0.0248
_refine_ls_shift/su_max 0.001
_refine_ls_shift/su_mean 0.000
_refine_ls_structure_factor_coef Fsqd
_refine_ls_weighting_details 'calc w=1/[\s^2^(Fo^2^)+(0.1000P)^2^+0.0000P] where P=(Fo^2^+2Fc^2^)/3'
_refine_ls_weighting_scheme calc
_refine_ls_wR_factor_gt 0.0975
_refine_ls_wR_factor_ref 0.1165
_reflns_number_gt 1704
_reflns_number_total 2191
_reflns_threshold_expression >2sigma(I)
_cod_data_source_file c5dt03842a2.cif
_cod_data_source_block shelxl
_cod_depositor_comments 'Adding full bibliography for 7037249--7037252.cif.'
_cod_original_sg_symbol_H-M Pmmn
_cod_database_code 7037249

loop_
_symmetry_equiv_pos_as_xyz
'x, y, z'
'-x, -y, z'
'x+1/2, -y+1/2, -z'
'-x+1/2, -y+1/2, -z'
'-x+1/2, y+1/2, -z'
'x+1/2, y+1/2, -z'
'-x, y, z'
'x, -y, z'

loop_
_atom_site_label
_atom_site_type_symbol
_atom_site_fract_x
_atom_site_fract_y
_atom_site_fract_z
_atom_site_U_iso_or_equiv
_atom_site_adp_type
_atom_site_occupancy
_atom_site_symmetry_multiplicity
_atom_site_calc_flag
_atom_site_refinement_flags
U1 U 0.2500 0.2500 0.0000 0.01042(11) Uani 1 2 d S
Cs1 Cs 0.5000 0.17532(4) -0.51670(6) 0.01954(14) Uani 1 2 d S
Cs2 Cs 0.32364(4) 0.5000 -0.49381(6) 0.02829(16) Uani 1 2 d S
As1 As 0.12346(6) 0.5000 0.00860(9) 0.01122(16) Uani 1 2 d S
As2 As 0.5000 0.37925(5) -0.00226(8) 0.01113(16) Uani 1 2 d S
O1 O 0.1197(4) 0.5000 0.2732(8) 0.0224(10) Uani 1 2 d S
O2 O 0.3958(2) 0.3295(3) 0.1157(6) 0.0209(7) Uani 1 1 d .
O3 O 0.5000 0.3816(3) -0.2651(7) 0.0204(9) Uani 1 2 d S
O4 O 0.0000 0.5000 -0.1070(11) 0.0212(14) Uani 1 4 d S
O5 O 0.1776(2) 0.3990(2) -0.1086(6) 0.0213(7) Uani 1 1 d .
O6 O 0.5000 0.5000 0.1120(11) 0.0280(16) Uani 1 4 d S
O7 O 0.2001(2) 0.2641(2) 0.2660(6) 0.0204(7) Uani 1 1 d .

loop_
_atom_site_aniso_label
_atom_site_aniso_U_11
_atom_site_aniso_U_22
_atom_site_aniso_U_33
_atom_site_aniso_U_23
_atom_site_aniso_U_13
_atom_site_aniso_U_12
U1 0.00809(17) 0.00980(16) 0.01336(17) -0.00005(6) 0.00033(6) 0.00039(7)
Cs1 0.0215(2) 0.0194(2) 0.0177(2) -0.00087(13) 0.000 0.000
Cs2 0.0176(3) 0.0475(4) 0.0198(3) 0.000 -0.00207(13) 0.000
As1 0.0104(3) 0.0098(3) 0.0135(3) 0.000 -0.00084(18) 0.000
As2 0.0099(3) 0.0100(3) 0.0135(3) -0.00038(17) 0.000 0.000
O1 0.023(2) 0.028(2) 0.016(2) 0.000 -0.0015(18) 0.000
O2 0.0140(14) 0.0287(17) 0.0198(17) 0.0004(14) -0.0005(12) -0.0071(13)
O3 0.027(2) 0.022(2) 0.012(2) -0.0004(17) 0.000 0.000
O4 0.009(3) 0.041(4) 0.014(3) 0.000 0.000 0.000
O5 0.0267(17) 0.0162(14) 0.0210(17) 0.0004(12) 0.0000(13) 0.0053(12)
O6 0.056(5) 0.014(3) 0.014(3) 0.000 0.000 0.000
O7 0.0192(16) 0.0257(15) 0.0162(16) -0.0012(13) 0.0033(13) 0.0019(13)

loop_
_atom_type_symbol
_atom_type_description
_atom_type_scat_dispersion_real
_atom_type_scat_dispersion_imag
_atom_type_scat_source
O O 0.0106 0.0060 'International Tables Vol C Tables 4.2.6.8 and 6.1.1.4'
As As 0.0499 2.0058 'International Tables Vol C Tables 4.2.6.8 and 6.1.1.4'
Cs Cs -0.3680 2.1192 'International Tables Vol C Tables 4.2.6.8 and 6.1.1.4'
U U -9.6767 9.6646 'International Tables Vol C Tables 4.2.6.8 and 6.1.1.4'

loop_
_geom_angle_atom_site_label_1
_geom_angle_atom_site_label_2
_geom_angle_atom_site_label_3
_geom_angle
_geom_angle_site_symmetry_1
_geom_angle_site_symmetry_3
O7 U1 O7 180.00(19) 4 .
O7 U1 O2 88.00(13) 4 4
O7 U1 O2 92.00(13) . 4
O7 U1 O2 92.00(13) 4 .
O7 U1 O2 88.00(13) . .
O2 U1 O2 180.0 4 .
O7 U1 O5 88.26(14) 4 .
O7 U1 O5 91.74(14) . .
O2 U1 O5 88.00(12) 4 .
O2 U1 O5 92.00(12) . .
O7 U1 O5 91.74(14) 4 4
O7 U1 O5 88.26(14) . 4
O2 U1 O5 92.00(12) 4 4
O2 U1 O5 88.00(12) . 4
O5 U1 O5 180.0 . 4
O7 U1 Cs1 71.03(11) 4 3_454
O7 U1 Cs1 108.97(11) . 3_454
O2 U1 Cs1 45.39(9) 4 3_454
O2 U1 Cs1 134.61(9) . 3_454
O5 U1 Cs1 47.32(8) . 3_454
O5 U1 Cs1 132.68(8) 4 3_454
O7 U1 Cs1 108.97(11) 4 1_556
O7 U1 Cs1 71.03(11) . 1_556
O2 U1 Cs1 134.61(9) 4 1_556
O2 U1 Cs1 45.39(9) . 1_556
O5 U1 Cs1 132.68(8) . 1_556
O5 U1 Cs1 47.32(8) 4 1_556
Cs1 U1 Cs1 180.0 3_454 1_556
O7 U1 Cs2 52.18(10) 4 .
O7 U1 Cs2 127.82(10) . .
O2 U1 Cs2 107.29(9) 4 .
O2 U1 Cs2 72.71(9) . .
O5 U1 Cs2 43.14(8) . .
O5 U1 Cs2 136.87(8) 4 .
Cs1 U1 Cs2 63.556(8) 3_454 .
Cs1 U1 Cs2 116.445(8) 1_556 .
O7 U1 Cs2 127.82(10) 4 4
O7 U1 Cs2 52.18(10) . 4
O2 U1 Cs2 72.71(9) 4 4
O2 U1 Cs2 107.29(9) . 4
O5 U1 Cs2 136.87(8) . 4
O5 U1 Cs2 43.13(8) 4 4
Cs1 U1 Cs2 116.445(8) 3_454 4
Cs1 U1 Cs2 63.555(8) 1_556 4
Cs2 U1 Cs2 180.0 . 4
O7 U1 Cs2 51.61(10) 4 4_554
O7 U1 Cs2 128.39(10) . 4_554
O2 U1 Cs2 44.81(8) 4 4_554
O2 U1 Cs2 135.19(8) . 4_554
O5 U1 Cs2 109.43(9) . 4_554
O5 U1 Cs2 70.57(9) 4 4_554
Cs1 U1 Cs2 64.184(8) 3_454 4_554
Cs1 U1 Cs2 115.816(8) 1_556 4_554
Cs2 U1 Cs2 96.303(3) . 4_554
Cs2 U1 Cs2 83.697(3) 4 4_554
O7 U1 Cs2 128.39(10) 4 1_556
O7 U1 Cs2 51.61(10) . 1_556
O2 U1 Cs2 135.19(8) 4 1_556
O2 U1 Cs2 44.81(8) . 1_556
O5 U1 Cs2 70.57(9) . 1_556
O5 U1 Cs2 109.43(9) 4 1_556
Cs1 U1 Cs2 115.816(8) 3_454 1_556
Cs1 U1 Cs2 64.184(8) 1_556 1_556
Cs2 U1 Cs2 83.698(3) . 1_556
Cs2 U1 Cs2 96.302(3) 4 1_556
Cs2 U1 Cs2 179.999(14) 4_554 1_556
O7 Cs1 O7 112.31(12) 3 4
O7 Cs1 O3 62.15(7) 3 .
O7 Cs1 O3 62.15(7) 4 .
O7 Cs1 O1 111.13(11) 3 4
O7 Cs1 O1 63.01(9) 4 4
O3 Cs1 O1 113.70(10) . 4
O7 Cs1 O1 63.01(9) 3 3
O7 Cs1 O1 111.13(11) 4 3
O3 Cs1 O1 113.70(10) . 3
O1 Cs1 O1 58.72(15) 4 3
O7 Cs1 O4 122.07(6) 3 3_554
O7 Cs1 O4 122.07(6) 4 3_554
O3 Cs1 O4 164.60(12) . 3_554
O1 Cs1 O4 79.50(10) 4 3_554
O1 Cs1 O4 79.50(10) 3 3_554
O7 Cs1 O2 80.94(8) 3 7_654
O7 Cs1 O2 121.06(8) 4 7_654
O3 Cs1 O2 78.71(10) . 7_654
O1 Cs1 O2 165.47(10) 4 7_654
O1 Cs1 O2 124.78(9) 3 7_654
O4 Cs1 O2 87.23(10) 3_554 7_654
O7 Cs1 O2 121.06(8) 3 1_554
O7 Cs1 O2 80.94(8) 4 1_554
O3 Cs1 O2 78.71(10) . 1_554
O1 Cs1 O2 124.78(9) 4 1_554
O1 Cs1 O2 165.47(10) 3 1_554
O4 Cs1 O2 87.23(10) 3_554 1_554
O2 Cs1 O2 47.83(10) 7_654 1_554
O7 Cs1 O5 166.11(9) 3 4_554
O7 Cs1 O5 81.23(8) 4 4_554
O3 Cs1 O5 125.86(7) . 4_554
O1 Cs1 O5 77.20(10) 4 4_554
O1 Cs1 O5 116.20(8) 3 4_554
O4 Cs1 O5 46.89(6) 3_554 4_554
O2 Cs1 O5 89.43(8) 7_654 4_554
O2 Cs1 O5 56.06(8) 1_554 4_554
O7 Cs1 O5 81.23(8) 3 3_554
O7 Cs1 O5 166.11(9) 4 3_554
O3 Cs1 O5 125.86(7) . 3_554
O1 Cs1 O5 116.20(8) 4 3_554
O1 Cs1 O5 77.20(10) 3 3_554
O4 Cs1 O5 46.89(6) 3_554 3_554
O2 Cs1 O5 56.06(8) 7_654 3_554
O2 Cs1 O5 89.43(8) 1_554 3_554
O5 Cs1 O5 85.10(11) 4_554 3_554
O7 Cs1 As2 101.29(6) 3 1_554
O7 Cs1 As2 101.29(6) 4 1_554
O3 Cs1 As2 77.60(8) . 1_554
O1 Cs1 As2 147.31(8) 4 1_554
O1 Cs1 As2 147.31(8) 3 1_554
O4 Cs1 As2 87.00(8) 3_554 1_554
O2 Cs1 As2 23.92(5) 7_654 1_554
O2 Cs1 As2 23.92(5) 1_554 1_554
O5 Cs1 As2 71.92(5) 4_554 1_554
O5 Cs1 As2 71.92(5) 3_554 1_554
O7 Cs1 As1 145.81(6) 3 4_554
O7 Cs1 As1 100.62(6) 4 4_554
O3 Cs1 As1 148.09(6) . 4_554
O1 Cs1 As1 75.38(8) 4 4_554
O1 Cs1 As1 97.29(7) 3 4_554
O4 Cs1 As1 23.93(3) 3_554 4_554
O2 Cs1 As1 90.09(6) 7_654 4_554
O2 Cs1 As1 71.81(6) 1_554 4_554
O5 Cs1 As1 23.10(5) 4_554 4_554
O5 Cs1 As1 66.64(5) 3_554 4_554
As2 Cs1 As1 80.250(12) 1_554 4_554
O1 Cs2 O3 149.63(7) 1_554 .
O1 Cs2 O3 149.63(7) 1_554 2_665
O3 Cs2 O3 60.45(15) . 2_665
O1 Cs2 O5 80.77(10) 1_554 8_565
O3 Cs2 O5 107.35(10) . 8_565
O3 Cs2 O5 83.87(8) 2_665 8_565
O1 Cs2 O5 80.77(10) 1_554 .
O3 Cs2 O5 83.87(8) . .
O3 Cs2 O5 107.35(10) 2_665 .
O5 Cs2 O5 47.45(11) 8_565 .
O1 Cs2 O6 104.78(12) 1_554 1_554
O3 Cs2 O6 79.96(10) . 1_554
O3 Cs2 O6 79.96(10) 2_665 1_554
O5 Cs2 O6 155.85(5) 8_565 1_554
O5 Cs2 O6 155.84(5) . 1_554
O1 Cs2 O2 84.55(8) 1_554 8_564
O3 Cs2 O2 116.64(8) . 8_564
O3 Cs2 O2 77.66(10) 2_665 8_564
O5 Cs2 O2 113.19(8) 8_565 8_564
O5 Cs2 O2 157.36(7) . 8_564
O6 Cs2 O2 45.70(6) 1_554 8_564
O1 Cs2 O2 84.55(8) 1_554 1_554
O3 Cs2 O2 77.66(10) . 1_554
O3 Cs2 O2 116.64(8) 2_665 1_554
O5 Cs2 O2 157.36(7) 8_565 1_554
O5 Cs2 O2 113.19(8) . 1_554
O6 Cs2 O2 45.70(6) 1_554 1_554
O2 Cs2 O2 82.24(11) 8_564 1_554
O1 Cs2 O7 96.07(6) 1_554 5
O3 Cs2 O7 110.91(9) . 5
O3 Cs2 O7 54.97(8) 2_665 5
O5 Cs2 O7 46.78(7) 8_565 5
O5 Cs2 O7 93.40(7) . 5
O6 Cs2 O7 109.07(5) 1_554 5
O2 Cs2 O7 71.06(8) 8_564 5
O2 Cs2 O7 153.06(8) 1_554 5
O1 Cs2 O7 96.07(6) 1_554 4
O3 Cs2 O7 54.97(8) . 4
O3 Cs2 O7 110.91(9) 2_665 4
O5 Cs2 O7 93.40(7) 8_565 4
O5 Cs2 O7 46.78(7) . 4
O6 Cs2 O7 109.07(5) 1_554 4
O2 Cs2 O7 153.06(8) 8_564 4
O2 Cs2 O7 71.05(8) 1_554 4
O7 Cs2 O7 135.24(10) 5 4
O1 Cs2 As1 21.25(9) 1_554 1_554
O3 Cs2 As1 145.21(8) . 1_554
O3 Cs2 As1 145.21(8) 2_665 1_554
O5 Cs2 As1 100.21(6) 8_565 1_554
O5 Cs2 As1 100.21(6) . 1_554
O6 Cs2 As1 83.53(8) 1_554 1_554
O2 Cs2 As1 68.94(5) 8_564 1_554
O2 Cs2 As1 68.94(5) 1_554 1_554
O7 Cs2 As1 103.36(5) 5 1_554
O7 Cs2 As1 103.36(5) 4 1_554
O1 Cs2 As1 78.51(9) 1_554 .
O3 Cs2 As1 97.21(7) . .
O3 Cs2 As1 97.21(7) 2_665 .
O5 Cs2 As1 23.76(5) 8_565 .
O5 Cs2 As1 23.76(5) . .
O6 Cs2 As1 176.71(8) 1_554 .
O2 Cs2 As1 135.52(5) 8_564 .
O2 Cs2 As1 135.52(5) 1_554 .
O7 Cs2 As1 70.28(5) 5 .
O7 Cs2 As1 70.28(5) 4 .
As1 Cs2 As1 99.76(2) 1_554 .
O1 As1 O5 116.37(14) . 8_565
O1 As1 O5 116.37(14) . .
O5 As1 O5 105.9(2) 8_565 .
O1 As1 O4 112.3(3) . .
O5 As1 O4 102.01(16) 8_565 .
O5 As1 O4 102.02(16) . .
O1 As1 Cs2 41.95(16) . 1_556
O5 As1 Cs2 93.34(12) 8_565 1_556
O5 As1 Cs2 93.34(12) . 1_556
O4 As1 Cs2 154.2(2) . 1_556
O1 As1 Cs2 141.71(17) . .
O5 As1 Cs2 53.07(11) 8_565 .
O5 As1 Cs2 53.07(11) . .
O4 As1 Cs2 106.0(2) . .
Cs2 As1 Cs2 99.76(2) 1_556 .
O1 As1 Cs1 136.12(10) . 5_554
O5 As1 Cs1 53.07(11) 8_565 5_554
O5 As1 Cs1 107.05(12) . 5_554
O4 As1 Cs1 49.36(13) . 5_554
Cs2 As1 Cs1 144.009(10) 1_556 5_554
Cs2 As1 Cs1 71.782(11) . 5_554
O1 As1 Cs1 136.12(10) . 3_454
O5 As1 Cs1 107.04(12) 8_565 3_454
O5 As1 Cs1 53.07(11) . 3_454
O4 As1 Cs1 49.36(13) . 3_454
Cs2 As1 Cs1 144.008(10) 1_556 3_454
Cs2 As1 Cs1 71.782(11) . 3_454
Cs1 As1 Cs1 68.118(15) 5_554 3_454
O1 As1 Cs1 41.03(9) . 5
O5 As1 Cs1 92.39(11) 8_565 5
O5 As1 Cs1 156.92(12) . 5
O4 As1 Cs1 87.42(17) . 5
Cs2 As1 Cs1 71.235(11) 1_556 5
Cs2 As1 Cs1 144.482(10) . 5
Cs1 As1 Cs1 95.124(12) 5_554 5
Cs1 As1 Cs1 134.881(19) 3_454 5
O1 As1 Cs1 41.03(9) . 3_455
O5 As1 Cs1 156.92(12) 8_565 3_455
O5 As1 Cs1 92.39(11) . 3_455
O4 As1 Cs1 87.42(17) . 3_455
Cs2 As1 Cs1 71.235(11) 1_556 3_455
Cs2 As1 Cs1 144.482(10) . 3_455
Cs1 As1 Cs1 134.881(19) 5_554 3_455
Cs1 As1 Cs1 95.123(12) 3_454 3_455
Cs1 As1 Cs1 66.768(15) 5 3_455
O3 As2 O2 116.30(13) . .
O3 As2 O2 116.30(13) . 7_655
O2 As2 O2 108.1(2) . 7_655
O3 As2 O6 112.7(3) . .
O2 As2 O6 100.64(17) . .
O2 As2 O6 100.64(17) 7_655 .
O3 As2 Cs1 139.08(16) . 1_556
O2 As2 Cs1 54.04(11) . 1_556
O2 As2 Cs1 54.04(11) 7_655 1_556
O6 As2 Cs1 108.2(2) . 1_556
O3 As2 Cs2 42.02(9) . 2_665
O2 As2 Cs2 157.33(11) . 2_665
O2 As2 Cs2 91.34(11) 7_655 2_665
O6 As2 Cs2 86.68(18) . 2_665
Cs1 As2 Cs2 143.706(11) 1_556 2_665
O3 As2 Cs2 42.02(9) . .
O2 As2 Cs2 91.34(11) . .
O2 As2 Cs2 157.33(11) 7_655 .
O6 As2 Cs2 86.68(18) . .
Cs1 As2 Cs2 143.707(11) 1_556 .
Cs2 As2 Cs2 67.491(17) 2_665 .
O3 As2 Cs1 41.48(16) . .
O2 As2 Cs1 94.40(12) . .
O2 As2 Cs1 94.40(12) 7_655 .
O6 As2 Cs1 154.2(2) . .
Cs1 As2 Cs1 97.605(18) 1_556 .
Cs2 As2 Cs1 71.984(10) 2_665 .
Cs2 As2 Cs1 71.984(10) . .
O3 As2 Cs2 137.69(10) . 2_666
O2 As2 Cs2 105.42(12) . 2_666
O2 As2 Cs2 51.91(12) 7_655 2_666
O6 As2 Cs2 49.49(15) . 2_666
Cs1 As2 Cs2 72.528(10) 1_556 2_666
Cs2 As2 Cs2 95.685(13) 2_665 2_666
Cs2 As2 Cs2 134.820(18) . 2_666
Cs1 As2 Cs2 144.636(10) . 2_666
O3 As2 Cs2 137.69(10) . 1_556
O2 As2 Cs2 51.91(12) . 1_556
O2 As2 Cs2 105.42(12) 7_655 1_556
O6 As2 Cs2 49.49(15) . 1_556
Cs1 As2 Cs2 72.528(10) 1_556 1_556
Cs2 As2 Cs2 134.820(18) 2_665 1_556
Cs2 As2 Cs2 95.686(13) . 1_556
Cs1 As2 Cs2 144.636(10) . 1_556
Cs2 As2 Cs2 66.087(16) 2_666 1_556
As1 O1 Cs2 116.8(2) . 1_556
As1 O1 Cs1 119.21(14) . 5
Cs2 O1 Cs1 101.82(11) 1_556 5
As1 O1 Cs1 119.21(14) . 3_455
Cs2 O1 Cs1 101.82(11) 1_556 3_455
Cs1 O1 Cs1 94.04(13) 5 3_455
As2 O2 U1 135.83(19) . .
As2 O2 Cs1 102.04(13) . 1_556
U1 O2 Cs1 105.49(11) . 1_556
As2 O2 Cs2 105.54(14) . 1_556
U1 O2 Cs2 107.25(10) . 1_556
Cs1 O2 Cs2 92.05(8) 1_556 1_556
As2 O3 Cs2 117.57(13) . .
As2 O3 Cs2 117.57(13) . 2_665
Cs2 O3 Cs2 94.73(12) . 2_665
As2 O3 Cs1 118.5(2) . .
Cs2 O3 Cs1 102.33(11) . .
Cs2 O3 Cs1 102.33(11) 2_665 .
As1 O4 As1 132.0(4) . 2_565
As1 O4 Cs1 106.71(11) . 5_554
As1 O4 Cs1 106.71(11) 2_565 5_554
As1 O4 Cs1 106.71(11) . 3_454
As1 O4 Cs1 106.71(11) 2_565 3_454
Cs1 O4 Cs1 89.97(16) 5_554 3_454
As1 O5 U1 137.30(19) . .
As1 O5 Cs2 103.17(13) . .
U1 O5 Cs2 108.80(11) . .
As1 O5 Cs1 103.83(13) . 3_454
U1 O5 Cs1 103.17(11) . 3_454
Cs2 O5 Cs1 90.98(9) . 3_454
As2 O6 As2 132.4(4) 2_665 .
As2 O6 Cs2 107.08(12) 2_665 2_666
As2 O6 Cs2 107.08(12) . 2_666
As2 O6 Cs2 107.08(12) 2_665 1_556
As2 O6 Cs2 107.08(12) . 1_556
Cs2 O6 Cs2 86.55(17) 2_666 1_556
U1 O7 Cs1 141.96(16) . 3_455
U1 O7 Cs2 106.06(13) . 4
Cs1 O7 Cs2 89.16(8) 3_455 4

loop_
_geom_bond_atom_site_label_1
_geom_bond_atom_site_label_2
_geom_bond_distance
_geom_bond_site_symmetry_2
U1 O7 1.778(3) 4
U1 O7 1.778(3) .
U1 O2 2.286(3) 4
U1 O2 2.286(3) .
U1 O5 2.291(3) .
U1 O5 2.291(3) 4
Cs1 O7 3.136(3) 3
Cs1 O7 3.136(3) 4
Cs1 O3 3.148(5) .
Cs1 O1 3.179(3) 4
Cs1 O1 3.179(3) 3
Cs1 O4 3.290(5) 3_554
Cs1 O2 3.346(3) 7_654
Cs1 O2 3.346(3) 1_554
Cs1 O5 3.419(3) 4_554
Cs1 O5 3.419(3) 3_554
Cs2 O1 3.020(5) 1_554
Cs2 O3 3.121(3) .
Cs2 O3 3.121(3) 2_665
Cs2 O5 3.329(3) 8_565
Cs2 O5 3.329(3) .
Cs2 O6 3.349(5) 1_554
Cs2 O2 3.439(3) 8_564
Cs2 O2 3.439(3) 1_554
Cs2 O7 3.789(3) 5
Cs2 O7 3.789(3) 4
As1 O1 1.637(5) .
As1 O5 1.678(3) 8_565
As1 O5 1.678(3) .
As1 O4 1.759(3) .
As2 O3 1.626(5) .
As2 O2 1.676(3) .
As2 O2 1.676(3) 7_655
As2 O6 1.751(3) .
